data_4316189
loop_
_publ_author_name
'Jie Ling'
'Jessica M. Morrison'
'Matthew Ward'
'Kelsey Poinsatte-Jones'
'Peter C. Burns'

_publ_section_title
;
 Syntheses, Structures, and Characterization of Open-Framework Uranyl
 Germanates
;
_journal_name_full 'Inorganic Chemistry'
_journal_page_first 7123
_journal_page_last 7128
_journal_paper_doi 10.1021/ic1010242
_journal_volume 49
_journal_year 2010
_chemical_formula_moiety Cs2[(UO2)(Ge2O6)](H2O)
_chemical_formula_sum 'Cs2 Ge2 O9 U'
_chemical_formula_weight 793.03
_chemical_melting_point ?
_chemical_name_common 'Cesium Uranyl Germanate hydrate'
_chemical_name_systematic
; 

 ? 

;
_space_group_IT_number 14
_symmetry_cell_setting monoclinic
_symmetry_space_group_name_Hall '-P 2yn'
_symmetry_space_group_name_H-M 'P 1 21/n 1'
_atom_sites_solution_hydrogens none
_atom_sites_solution_primary direct
_atom_sites_solution_secondary difmap
_audit_creation_method SHELXL-97
_cell_angle_alpha 90.00
_cell_angle_beta 96.9640(10)
_cell_angle_gamma 90.00
_cell_formula_units_Z 8
_cell_length_a 7.9159(2)
_cell_length_b 21.5949(5)
_cell_length_c 12.4659(3)
_cell_measurement_reflns_used 3828
_cell_measurement_temperature 296(2)
_cell_measurement_theta_max 25.25
_cell_measurement_theta_min 1.89
_cell_volume 2115.24(9)
_computing_cell_refinement 'SMART SAINT'
_computing_data_collection SMART
_computing_data_reduction SAINT
_computing_molecular_graphics 'SHELXP-97 (Sheldrick, 1997)'
_computing_publication_material 'SHELCIF-97 (Sheldrick, 2000)'
_computing_structure_refinement 'SHELXL-97 (Sheldrick, 1997)'
_computing_structure_solution 'SHELXS-97 (Sheldrick, 1990)'
_diffrn_ambient_temperature 296(2)
_diffrn_detector_area_resol_mean 0
_diffrn_measured_fraction_theta_full 0.999
_diffrn_measured_fraction_theta_max 0.999
_diffrn_measurement_device_type 'Bruker APEX'
_diffrn_measurement_method '0.3 wide w/ exposures'
_diffrn_radiation_monochromator graphite
_diffrn_radiation_source 'fine-focus sealed tube'
_diffrn_radiation_type MoK\a
_diffrn_radiation_wavelength 0.71073
_diffrn_reflns_av_R_equivalents 0.0825
_diffrn_reflns_av_sigmaI/netI 0.0863
_diffrn_reflns_limit_h_max 9
_diffrn_reflns_limit_h_min -9
_diffrn_reflns_limit_k_max 22
_diffrn_reflns_limit_k_min -25
_diffrn_reflns_limit_l_max 14
_diffrn_reflns_limit_l_min -14
_diffrn_reflns_number 15240
_diffrn_reflns_theta_full 25.25
_diffrn_reflns_theta_max 25.25
_diffrn_reflns_theta_min 1.89
_diffrn_standards_decay_% 0
_diffrn_standards_interval_count N/A
_diffrn_standards_interval_time N/A
_diffrn_standards_number N/A
_exptl_absorpt_coefficient_mu 27.727
_exptl_absorpt_correction_T_max 0.390
_exptl_absorpt_correction_T_min 0.294
_exptl_absorpt_correction_type multi-scan
_exptl_absorpt_process_details SADABS
_exptl_crystal_colour yellow
_exptl_crystal_density_diffrn 4.980
_exptl_crystal_density_meas ?
_exptl_crystal_density_method 'not measured'
_exptl_crystal_description needle
_exptl_crystal_F_000 2704
_exptl_crystal_size_max 0.122
_exptl_crystal_size_mid 0.038
_exptl_crystal_size_min 0.034
_refine_diff_density_max 1.756
_refine_diff_density_min -1.937
_refine_diff_density_rms 0.379
_refine_ls_extinction_method none
_refine_ls_goodness_of_fit_ref 0.863
_refine_ls_hydrogen_treatment none
_refine_ls_matrix_type full
_refine_ls_number_parameters 166
_refine_ls_number_reflns 3828
_refine_ls_number_restraints 0
_refine_ls_restrained_S_all 0.863
_refine_ls_R_factor_all 0.0624
_refine_ls_R_factor_gt 0.0360
_refine_ls_shift/su_max 0.001
_refine_ls_shift/su_mean 0.000
_refine_ls_structure_factor_coef Fsqd
_refine_ls_weighting_details 'calc w=1/[\s^2^(Fo^2^)+(0.0117P)^2^+0.0000P] where P=(Fo^2^+2Fc^2^)/3'
_refine_ls_weighting_scheme calc
_refine_ls_wR_factor_gt 0.0636
_refine_ls_wR_factor_ref 0.0694
_reflns_number_gt 2451
_reflns_number_total 3828
_reflns_threshold_expression >2sigma(I)
_cod_data_source_file ic1010242_si_002_3.cif
_cod_data_source_block Snoopy
_cod_depositor_comments
;
The following automatic conversions were performed:
'__diffrn_measurement_device_type' tag replaced with
'_diffrn_measurement_device_type'.

Automatic conversion script
Id: cif_correct_tags 1440 2010-10-19 06:21:57Z saulius 

The following automatic conversions were performed:

'_chemical_melting_point' value 'n/a' was changed to '?' - the value
is undefined or not given.

Automatic conversion script
Id: cif_fix_values 1569 2011-02-09 13:29:24Z adriana 

The following automatic conversions were performed:

'_exptl_crystal_density_meas' value 'n/a' was changed to '?' - the
value is perceived as not measured.

Automatic conversion script
Id: cif_fix_values 3008 2015-01-20 13:52:24Z robertas 
;
_cod_database_code 4316189

loop_
_symmetry_equiv_pos_as_xyz
'x, y, z'
'-x+1/2, y+1/2, -z+1/2'
'-x, -y, -z'
'x-1/2, -y-1/2, z-1/2'

loop_
_atom_site_label
_atom_site_type_symbol
_atom_site_fract_x
_atom_site_fract_y
_atom_site_fract_z
_atom_site_U_iso_or_equiv
_atom_site_adp_type
_atom_site_occupancy
_atom_site_symmetry_multiplicity
_atom_site_calc_flag
_atom_site_refinement_flags
_atom_site_disorder_assembly
_atom_site_disorder_group
U1 U 0.97837(6) 0.24389(2) 0.98782(3) 0.00928(13) Uani 1 1 d . . .
U2 U 1.0000 0.0000 1.5000 0.00990(17) Uani 1 2 d S . .
U3 U 1.5000 0.0000 1.0000 0.00943(17) Uani 1 2 d S . .
Ge1 Ge 0.78072(16) 0.13200(6) 1.60882(10) 0.0104(3) Uani 1 1 d . . .
Ge2 Ge 1.18396(17) 0.14441(6) 1.61474(10) 0.0101(3) Uani 1 1 d . . .
Ge3 Ge 1.19185(16) 0.11813(6) 0.86427(10) 0.0097(3) Uani 1 1 d . . .
Ge4 Ge 0.78815(16) 0.10415(6) 0.85931(10) 0.0103(3) Uani 1 1 d . . .
Cs1 Cs 1.00622(11) 0.06276(4) 1.13338(6) 0.0220(2) Uani 1 1 d . . .
Cs2 Cs 0.49028(11) 0.18403(4) 1.12737(6) 0.0242(2) Uani 1 1 d . . .
Cs3 Cs 0.49405(10) 0.24829(4) 0.82348(6) 0.0239(2) Uani 1 1 d . . .
Cs4 Cs 0.51927(10) -0.00016(4) 1.33469(6) 0.0223(2) Uani 1 1 d . . .
O1 O 1.0740(10) 0.2068(4) 1.1116(6) 0.021(2) Uiso 1 1 d . . .
O2 O 0.8867(10) 0.2791(4) 0.8606(6) 0.018(2) Uiso 1 1 d . . .
O3 O 1.1650(10) 0.1954(4) 0.9005(6) 0.018(2) Uiso 1 1 d . . .
O4 O 0.6480(10) 0.1738(4) 1.5164(6) 0.017(2) Uiso 1 1 d . . .
O5 O 0.7976(10) 0.1630(4) 0.9539(6) 0.013(2) Uiso 1 1 d . . .
O6 O 1.2867(10) 0.2105(4) 1.5776(6) 0.017(2) Uiso 1 1 d . . .
O7 O 0.9245(10) 0.0264(4) 1.3643(6) 0.015(2) Uiso 1 1 d . . .
O8 O 0.7999(10) 0.0563(4) 1.5636(5) 0.013(2) Uiso 1 1 d . . .
O9 O 1.1753(10) 0.0824(4) 1.5252(6) 0.015(2) Uiso 1 1 d . . .
O10 O 1.6071(10) 0.0425(4) 1.1135(6) 0.018(2) Uiso 1 1 d . . .
O11 O 0.6800(10) 0.0381(4) 0.8909(6) 0.014(2) Uiso 1 1 d . . .
O12 O 1.3270(10) 0.0810(4) 0.9606(6) 0.018(2) Uiso 1 1 d . . .
O13 O 0.6938(10) 0.1324(4) 0.7315(6) 0.015(2) Uiso 1 1 d . . .
O14 O 0.9764(10) 0.1693(4) 1.6286(6) 0.020(2) Uiso 1 1 d . . .
O15 O 1.2825(9) 0.1173(4) 1.7420(5) 0.014(2) Uiso 1 1 d . . .
O16 O 0.9962(10) 0.0788(4) 0.8467(6) 0.021(2) Uiso 1 1 d . . .
O17 O 0.7428(11) 0.1392(4) 1.3203(6) 0.027(2) Uiso 1 1 d . . .
O18 O 1.2517(11) 0.1074(4) 1.3217(6) 0.026(2) Uiso 1 1 d . . .

loop_
_atom_site_aniso_label
_atom_site_aniso_U_11
_atom_site_aniso_U_22
_atom_site_aniso_U_33
_atom_site_aniso_U_23
_atom_site_aniso_U_13
_atom_site_aniso_U_12
U1 0.0101(3) 0.0059(3) 0.0123(2) -0.0011(2) 0.0030(2) 0.0008(2)
U2 0.0109(4) 0.0066(4) 0.0124(3) -0.0010(3) 0.0025(3) 0.0014(3)
U3 0.0088(4) 0.0087(4) 0.0111(3) 0.0005(3) 0.0021(3) -0.0015(3)
Ge1 0.0119(8) 0.0073(8) 0.0123(7) 0.0010(6) 0.0029(6) 0.0012(7)
Ge2 0.0127(8) 0.0061(8) 0.0124(7) -0.0001(6) 0.0048(6) -0.0026(6)
Ge3 0.0104(8) 0.0068(8) 0.0121(7) -0.0001(6) 0.0027(6) 0.0023(7)
Ge4 0.0119(8) 0.0072(8) 0.0123(7) 0.0002(6) 0.0039(6) -0.0020(7)
Cs1 0.0274(6) 0.0161(6) 0.0226(5) 0.0018(4) 0.0034(4) -0.0017(4)
Cs2 0.0309(6) 0.0174(6) 0.0242(5) 0.0003(4) 0.0032(5) 0.0011(5)
Cs3 0.0196(5) 0.0276(6) 0.0249(5) 0.0061(4) 0.0044(4) -0.0016(5)
Cs4 0.0217(5) 0.0243(6) 0.0212(4) 0.0014(4) 0.0031(4) -0.0031(5)

loop_
_atom_type_symbol
_atom_type_description
_atom_type_scat_dispersion_real
_atom_type_scat_dispersion_imag
_atom_type_scat_source
O O 0.0106 0.0060 'International Tables Vol C Tables 4.2.6.8 and 6.1.1.4'
Ge Ge 0.1547 1.8001 'International Tables Vol C Tables 4.2.6.8 and 6.1.1.4'
Cs Cs -0.3680 2.1192 'International Tables Vol C Tables 4.2.6.8 and 6.1.1.4'
U U -9.6767 9.6646 'International Tables Vol C Tables 4.2.6.8 and 6.1.1.4'

loop_
_geom_angle_atom_site_label_1
_geom_angle_atom_site_label_2
_geom_angle_atom_site_label_3
_geom_angle
_geom_angle_site_symmetry_1
_geom_angle_site_symmetry_3
_geom_angle_publ_flag
O1 U1 O2 177.9(3) . . ?
O1 U1 O3 88.6(3) . . ?
O2 U1 O3 89.3(3) . . ?
O1 U1 O6 90.4(3) . 4_565 ?
O2 U1 O6 91.7(3) . 4_565 ?
O3 U1 O6 178.0(3) . 4_565 ?
O1 U1 O4 92.0(3) . 4_665 ?
O2 U1 O4 88.6(3) . 4_665 ?
O3 U1 O4 91.8(3) . 4_665 ?
O6 U1 O4 90.0(3) 4_565 4_665 ?
O1 U1 O5 90.4(3) . . ?
O2 U1 O5 89.1(3) . . ?
O3 U1 O5 89.3(3) . . ?
O6 U1 O5 88.9(3) 4_565 . ?
O4 U1 O5 177.4(3) 4_665 . ?
O1 U1 Cs3 134.2(3) . . ?
O2 U1 Cs3 46.5(3) . . ?
O3 U1 Cs3 113.8(2) . . ?
O6 U1 Cs3 65.77(19) 4_565 . ?
O4 U1 Cs3 124.5(2) 4_665 . ?
O5 U1 Cs3 52.9(2) . . ?
O1 U1 Cs3 37.7(3) . 4_666 ?
O2 U1 Cs3 144.4(3) . 4_666 ?
O3 U1 Cs3 125.05(19) . 4_666 ?
O6 U1 Cs3 54.29(19) 4_565 4_666 ?
O4 U1 Cs3 82.14(18) 4_665 4_666 ?
O5 U1 Cs3 99.19(18) . 4_666 ?
Cs3 U1 Cs3 114.20(2) . 4_666 ?
O1 U1 Cs1 41.3(3) . . ?
O2 U1 Cs1 137.6(3) . . ?
O3 U1 Cs1 76.9(2) . . ?
O6 U1 Cs1 101.2(2) 4_565 . ?
O4 U1 Cs1 131.1(2) 4_665 . ?
O5 U1 Cs1 51.48(19) . . ?
Cs3 U1 Cs1 103.14(2) . . ?
Cs3 U1 Cs1 67.705(18) 4_666 . ?
O1 U1 Cs2 42.9(3) . 1_655 ?
O2 U1 Cs2 135.6(2) . 1_655 ?
O3 U1 Cs2 54.26(19) . 1_655 ?
O6 U1 Cs2 125.64(19) 4_565 1_655 ?
O4 U1 Cs2 70.3(2) 4_665 1_655 ?
O5 U1 Cs2 112.2(2) . 1_655 ?
Cs3 U1 Cs2 163.40(2) . 1_655 ?
Cs3 U1 Cs2 72.658(17) 4_666 1_655 ?
Cs1 U1 Cs2 64.497(18) . 1_655 ?
O1 U1 Cs2 80.7(3) . . ?
O2 U1 Cs2 100.5(2) . . ?
O3 U1 Cs2 134.1(2) . . ?
O6 U1 Cs2 43.9(2) 4_565 . ?
O4 U1 Cs2 132.8(2) 4_665 . ?
O5 U1 Cs2 46.75(19) . . ?
Cs3 U1 Cs2 54.734(16) . . ?
Cs3 U1 Cs2 63.740(16) 4_666 . ?
Cs1 U1 Cs2 65.718(17) . . ?
Cs2 U1 Cs2 122.79(2) 1_655 . ?
O1 U1 Cs2 152.8(3) . 4_665 ?
O2 U1 Cs2 25.5(2) . 4_665 ?
O3 U1 Cs2 66.3(2) . 4_665 ?
O6 U1 Cs2 115.00(19) 4_565 4_665 ?
O4 U1 Cs2 79.06(18) 4_665 4_665 ?
O5 U1 Cs2 99.21(18) . 4_665 ?
Cs3 U1 Cs2 69.366(17) . 4_665 ?
Cs3 U1 Cs2 158.43(2) 4_666 4_665 ?
Cs1 U1 Cs2 133.468(18) . 4_665 ?
Cs2 U1 Cs2 110.22(2) 1_655 4_665 ?
Cs2 U1 Cs2 124.09(2) . 4_665 ?
O7 U2 O7 180.000(2) 3_758 . ?
O7 U2 O8 89.6(3) 3_758 3_758 ?
O7 U2 O8 90.4(3) . 3_758 ?
O7 U2 O8 90.4(3) 3_758 . ?
O7 U2 O8 89.6(3) . . ?
O8 U2 O8 180.0(3) 3_758 . ?
O7 U2 O9 89.5(3) 3_758 . ?
O7 U2 O9 90.5(3) . . ?
O8 U2 O9 91.7(3) 3_758 . ?
O8 U2 O9 88.3(3) . . ?
O7 U2 O9 90.5(3) 3_758 3_758 ?
O7 U2 O9 89.5(3) . 3_758 ?
O8 U2 O9 88.3(3) 3_758 3_758 ?
O8 U2 O9 91.7(3) . 3_758 ?
O9 U2 O9 180.0(3) . 3_758 ?
O7 U2 Cs4 49.6(2) 3_758 3_758 ?
O7 U2 Cs4 130.4(2) . 3_758 ?
O8 U2 Cs4 61.39(19) 3_758 3_758 ?
O8 U2 Cs4 118.61(19) . 3_758 ?
O9 U2 Cs4 54.0(2) . 3_758 ?
O9 U2 Cs4 126.0(2) 3_758 3_758 ?
O7 U2 Cs4 130.4(2) 3_758 . ?
O7 U2 Cs4 49.6(2) . . ?
O8 U2 Cs4 118.61(19) 3_758 . ?
O8 U2 Cs4 61.39(19) . . ?
O9 U2 Cs4 126.0(2) . . ?
O9 U2 Cs4 54.0(2) 3_758 . ?
Cs4 U2 Cs4 180.0 3_758 . ?
O7 U2 Cs1 19.9(2) 3_758 3_758 ?
O7 U2 Cs1 160.1(2) . 3_758 ?
O8 U2 Cs1 106.10(18) 3_758 3_758 ?
O8 U2 Cs1 73.90(18) . 3_758 ?
O9 U2 Cs1 99.69(18) . 3_758 ?
O9 U2 Cs1 80.31(18) 3_758 3_758 ?
Cs4 U2 Cs1 68.644(15) 3_758 3_758 ?
Cs4 U2 Cs1 111.356(15) . 3_758 ?
O7 U2 Cs1 160.1(2) 3_758 . ?
O7 U2 Cs1 19.9(2) . . ?
O8 U2 Cs1 73.90(18) 3_758 . ?
O8 U2 Cs1 106.10(18) . . ?
O9 U2 Cs1 80.31(18) . . ?
O9 U2 Cs1 99.69(18) 3_758 . ?
Cs4 U2 Cs1 111.356(15) 3_758 . ?
Cs4 U2 Cs1 68.644(15) . . ?
Cs1 U2 Cs1 180.0 3_758 . ?
O7 U2 Cs4 101.4(2) 3_758 1_655 ?
O7 U2 Cs4 78.6(2) . 1_655 ?
O8 U2 Cs4 33.2(2) 3_758 1_655 ?
O8 U2 Cs4 146.8(2) . 1_655 ?
O9 U2 Cs4 61.2(2) . 1_655 ?
O9 U2 Cs4 118.8(2) 3_758 1_655 ?
Cs4 U2 Cs4 55.046(17) 3_758 1_655 ?
Cs4 U2 Cs4 124.954(17) . 1_655 ?
Cs1 U2 Cs4 121.193(14) 3_758 1_655 ?
Cs1 U2 Cs4 58.807(14) . 1_655 ?
O7 U2 Cs4 78.6(2) 3_758 3_658 ?
O7 U2 Cs4 101.4(2) . 3_658 ?
O8 U2 Cs4 146.8(2) 3_758 3_658 ?
O8 U2 Cs4 33.2(2) . 3_658 ?
O9 U2 Cs4 118.8(2) . 3_658 ?
O9 U2 Cs4 61.2(2) 3_758 3_658 ?
Cs4 U2 Cs4 124.954(17) 3_758 3_658 ?
Cs4 U2 Cs4 55.046(17) . 3_658 ?
Cs1 U2 Cs4 58.807(14) 3_758 3_658 ?
Cs1 U2 Cs4 121.193(14) . 3_658 ?
Cs4 U2 Cs4 180.000(1) 1_655 3_658 ?
O10 U3 O10 180.000(1) . 3_857 ?
O10 U3 O12 90.5(3) . 3_857 ?
O10 U3 O12 89.5(3) 3_857 3_857 ?
O10 U3 O12 89.5(3) . . ?
O10 U3 O12 90.5(3) 3_857 . ?
O12 U3 O12 180.000(2) 3_857 . ?
O10 U3 O11 89.1(3) . 3_757 ?
O10 U3 O11 90.9(3) 3_857 3_757 ?
O12 U3 O11 89.8(3) 3_857 3_757 ?
O12 U3 O11 90.2(3) . 3_757 ?
O10 U3 O11 90.9(3) . 1_655 ?
O10 U3 O11 89.1(3) 3_857 1_655 ?
O12 U3 O11 90.2(3) 3_857 1_655 ?
O12 U3 O11 89.8(3) . 1_655 ?
O11 U3 O11 180.000(1) 3_757 1_655 ?
O10 U3 Cs4 137.8(2) . 3_757 ?
O10 U3 Cs4 42.2(2) 3_857 3_757 ?
O12 U3 Cs4 99.65(19) 3_857 3_757 ?
O12 U3 Cs4 80.35(18) . 3_757 ?
O11 U3 Cs4 131.34(19) 3_757 3_757 ?
O11 U3 Cs4 48.66(19) 1_655 3_757 ?
O10 U3 Cs4 42.2(2) . 1_655 ?
O10 U3 Cs4 137.8(2) 3_857 1_655 ?
O12 U3 Cs4 80.35(19) 3_857 1_655 ?
O12 U3 Cs4 99.65(18) . 1_655 ?
O11 U3 Cs4 48.66(19) 3_757 1_655 ?
O11 U3 Cs4 131.34(19) 1_655 1_655 ?
Cs4 U3 Cs4 180.0 3_757 1_655 ?
O10 U3 Cs2 137.1(3) . 3_757 ?
O10 U3 Cs2 42.9(3) 3_857 3_757 ?
O12 U3 Cs2 47.0(2) 3_857 3_757 ?
O12 U3 Cs2 133.0(2) . 3_757 ?
O11 U3 Cs2 85.7(2) 3_757 3_757 ?
O11 U3 Cs2 94.3(2) 1_655 3_757 ?
Cs4 U3 Cs2 68.211(16) 3_757 3_757 ?
Cs4 U3 Cs2 111.789(17) 1_655 3_757 ?
O10 U3 Cs2 42.9(3) . 1_655 ?
O10 U3 Cs2 137.1(3) 3_857 1_655 ?
O12 U3 Cs2 133.0(2) 3_857 1_655 ?
O12 U3 Cs2 47.0(2) . 1_655 ?
O11 U3 Cs2 94.3(2) 3_757 1_655 ?
O11 U3 Cs2 85.7(2) 1_655 1_655 ?
Cs4 U3 Cs2 111.789(16) 3_757 1_655 ?
Cs4 U3 Cs2 68.211(16) 1_655 1_655 ?
Cs2 U3 Cs2 180.0 3_757 1_655 ?
O10 U3 Cs1 39.0(2) . 1_655 ?
O10 U3 Cs1 141.0(2) 3_857 1_655 ?
O12 U3 Cs1 69.5(2) 3_857 1_655 ?
O12 U3 Cs1 110.5(2) . 1_655 ?
O11 U3 Cs1 120.30(19) 3_757 1_655 ?
O11 U3 Cs1 59.70(19) 1_655 1_655 ?
Cs4 U3 Cs1 107.605(16) 3_757 1_655 ?
Cs4 U3 Cs1 72.395(15) 1_655 1_655 ?
Cs2 U3 Cs1 111.865(16) 3_757 1_655 ?
Cs2 U3 Cs1 68.135(16) 1_655 1_655 ?
O10 U3 Cs1 141.0(2) . 3_757 ?
O10 U3 Cs1 39.0(2) 3_857 3_757 ?
O12 U3 Cs1 110.5(2) 3_857 3_757 ?
O12 U3 Cs1 69.5(2) . 3_757 ?
O11 U3 Cs1 59.70(19) 3_757 3_757 ?
O11 U3 Cs1 120.30(19) 1_655 3_757 ?
Cs4 U3 Cs1 72.395(15) 3_757 3_757 ?
Cs4 U3 Cs1 107.605(16) 1_655 3_757 ?
Cs2 U3 Cs1 68.135(16) 3_757 3_757 ?
Cs2 U3 Cs1 111.865(16) 1_655 3_757 ?
Cs1 U3 Cs1 180.0 1_655 3_757 ?
O4 Ge1 O14 108.3(4) . . ?
O4 Ge1 O8 110.3(4) . . ?
O14 Ge1 O8 111.7(4) . . ?
O4 Ge1 O13 108.0(4) . 1_556 ?
O14 Ge1 O13 108.1(4) . 1_556 ?
O8 Ge1 O13 110.3(4) . 1_556 ?
O4 Ge1 Cs4 99.9(3) . 3_658 ?
O14 Ge1 Cs4 151.8(3) . 3_658 ?
O8 Ge1 Cs4 56.1(3) . 3_658 ?
O13 Ge1 Cs4 61.6(3) 1_556 3_658 ?
O4 Ge1 Cs2 75.6(3) . 4_666 ?
O14 Ge1 Cs2 39.9(3) . 4_666 ?
O8 Ge1 Cs2 146.7(3) . 4_666 ?
O13 Ge1 Cs2 97.9(3) 1_556 4_666 ?
Cs4 Ge1 Cs2 157.11(4) 3_658 4_666 ?
O6 Ge2 O9 116.5(4) . . ?
O6 Ge2 O14 104.5(4) . . ?
O9 Ge2 O14 109.5(4) . . ?
O6 Ge2 O15 109.8(4) . . ?
O9 Ge2 O15 107.4(4) . . ?
O14 Ge2 O15 109.1(3) . . ?
O6 Ge2 Cs4 114.0(3) . 3_758 ?
O9 Ge2 Cs4 57.7(3) . 3_758 ?
O14 Ge2 Cs4 141.2(3) . 3_758 ?
O15 Ge2 Cs4 53.4(3) . 3_758 ?
O6 Ge2 Cs2 56.3(3) . 4_666 ?
O9 Ge2 Cs2 138.5(3) . 4_666 ?
O14 Ge2 Cs2 49.4(3) . 4_666 ?
O15 Ge2 Cs2 113.3(3) . 4_666 ?
Cs4 Ge2 Cs2 162.43(4) 3_758 4_666 ?
O6 Ge2 Cs3 56.4(2) . 1_656 ?
O9 Ge2 Cs3 144.6(3) . 1_656 ?
O14 Ge2 Cs3 105.6(3) . 1_656 ?
O15 Ge2 Cs3 56.0(3) . 1_656 ?
Cs4 Ge2 Cs3 91.85(3) 3_758 1_656 ?
Cs2 Ge2 Cs3 70.58(3) 4_666 1_656 ?
O12 Ge3 O3 110.6(4) . . ?
O12 Ge3 O16 109.2(4) . . ?
O3 Ge3 O16 111.2(4) . . ?
O12 Ge3 O15 108.5(4) . 1_554 ?
O3 Ge3 O15 107.9(4) . 1_554 ?
O16 Ge3 O15 109.4(4) . 1_554 ?
O12 Ge3 Cs3 95.2(3) . 1_655 ?
O3 Ge3 Cs3 54.7(3) . 1_655 ?
O16 Ge3 Cs3 155.4(3) . 1_655 ?
O15 Ge3 Cs3 63.8(3) 1_554 1_655 ?
O12 Ge3 Cs1 62.2(3) . . ?
O3 Ge3 Cs1 90.0(2) . . ?
O16 Ge3 Cs1 63.4(2) . . ?
O15 Ge3 Cs1 162.0(3) 1_554 . ?
Cs3 Ge3 Cs1 129.77(4) 1_655 . ?
O12 Ge3 Cs2 48.9(3) . 1_655 ?
O3 Ge3 Cs2 62.2(3) . 1_655 ?
O16 Ge3 Cs2 133.5(2) . 1_655 ?
O15 Ge3 Cs2 116.4(2) 1_554 1_655 ?
Cs3 Ge3 Cs2 61.99(3) 1_655 1_655 ?
Cs1 Ge3 Cs2 70.40(3) . 1_655 ?
O12 Ge3 Cs1 76.2(3) . 3_757 ?
O3 Ge3 Cs1 145.8(3) . 3_757 ?
O16 Ge3 Cs1 39.5(3) . 3_757 ?
O15 Ge3 Cs1 100.9(3) 1_554 3_757 ?
Cs3 Ge3 Cs1 159.51(4) 1_655 3_757 ?
Cs1 Ge3 Cs1 62.77(3) . 3_757 ?
Cs2 Ge3 Cs1 120.02(3) 1_655 3_757 ?
O5 Ge4 O11 115.6(4) . . ?
O5 Ge4 O16 109.0(4) . . ?
O11 Ge4 O16 104.9(4) . . ?
O5 Ge4 O13 109.6(4) . . ?
O11 Ge4 O13 108.6(4) . . ?
O16 Ge4 O13 108.8(3) . . ?
O5 Ge4 Cs1 64.9(3) . . ?
O11 Ge4 Cs1 77.4(2) . . ?
O16 Ge4 Cs1 71.0(2) . . ?
O13 Ge4 Cs1 173.5(3) . . ?
O5 Ge4 Cs3 57.6(3) . . ?
O11 Ge4 Cs3 112.3(3) . . ?
O16 Ge4 Cs3 142.6(3) . . ?
O13 Ge4 Cs3 56.1(3) . . ?
Cs1 Ge4 Cs3 120.02(4) . . ?
O5 Ge4 Cs4 144.4(3) . 3_657 ?
O11 Ge4 Cs4 51.8(2) . 3_657 ?
O16 Ge4 Cs4 106.5(3) . 3_657 ?
O13 Ge4 Cs4 58.9(3) . 3_657 ?
Cs1 Ge4 Cs4 127.50(4) . 3_657 ?
Cs3 Ge4 Cs4 93.99(3) . 3_657 ?
O5 Ge4 Cs1 132.2(3) . 3_757 ?
O11 Ge4 Cs1 57.2(3) . 3_757 ?
O16 Ge4 Cs1 48.0(3) . 3_757 ?
O13 Ge4 Cs1 117.4(3) . 3_757 ?
Cs1 Ge4 Cs1 67.56(3) . 3_757 ?
Cs3 Ge4 Cs1 166.94(4) . 3_757 ?
Cs4 Ge4 Cs1 73.44(3) 3_657 3_757 ?
O18 Cs1 O16 105.4(2) . 3_757 ?
O18 Cs1 O7 63.2(2) . . ?
O16 Cs1 O7 70.8(2) 3_757 . ?
O18 Cs1 O10 130.3(2) . 1_455 ?
O16 Cs1 O10 81.5(2) 3_757 1_455 ?
O7 Cs1 O10 73.8(2) . 1_455 ?
O18 Cs1 O1 69.8(2) . . ?
O16 Cs1 O1 170.6(2) 3_757 . ?
O7 Cs1 O1 112.4(2) . . ?
O10 Cs1 O1 107.8(2) 1_455 . ?
O18 Cs1 O11 82.1(2) . 3_757 ?
O16 Cs1 O11 51.0(2) 3_757 3_757 ?
O7 Cs1 O11 99.13(19) . 3_757 ?
O10 Cs1 O11 130.3(2) 1_455 3_757 ?
O1 Cs1 O11 119.7(2) . 3_757 ?
O18 Cs1 O5 121.7(2) . . ?
O16 Cs1 O5 133.0(2) 3_757 . ?
O7 Cs1 O5 128.94(19) . . ?
O10 Cs1 O5 68.6(2) 1_455 . ?
O1 Cs1 O5 52.57(19) . . ?
O11 Cs1 O5 131.53(17) 3_757 . ?
O18 Cs1 O12 89.8(2) . . ?
O16 Cs1 O12 99.9(2) 3_757 . ?
O7 Cs1 O12 146.18(19) . . ?
O10 Cs1 O12 138.46(18) 1_455 . ?
O1 Cs1 O12 72.4(2) . . ?
O11 Cs1 O12 54.77(19) 3_757 . ?
O5 Cs1 O12 81.71(18) . . ?
O18 Cs1 O16 132.8(2) . . ?
O16 Cs1 O16 100.22(18) 3_757 . ?
O7 Cs1 O16 163.9(2) . . ?
O10 Cs1 O16 91.95(18) 1_455 . ?
O1 Cs1 O16 78.68(19) . . ?
O11 Cs1 O16 84.23(18) 3_757 . ?
O5 Cs1 O16 47.99(18) . . ?
O12 Cs1 O16 46.69(18) . . ?
O18 Cs1 O17 74.1(2) . . ?
O16 Cs1 O17 112.6(2) 3_757 . ?
O7 Cs1 O17 48.43(19) . . ?
O10 Cs1 O17 58.54(19) 1_455 . ?
O1 Cs1 O17 74.4(2) . . ?
O11 Cs1 O17 146.01(17) 3_757 . ?
O5 Cs1 O17 82.19(18) . . ?
O12 Cs1 O17 146.4(2) . . ?
O16 Cs1 O17 129.76(18) . . ?
O18 Cs1 Ge4 144.65(17) . . ?
O16 Cs1 Ge4 107.76(14) 3_757 . ?
O7 Cs1 Ge4 140.91(15) . . ?
O10 Cs1 Ge4 67.46(14) 1_455 . ?
O1 Cs1 Ge4 75.64(14) . . ?
O11 Cs1 Ge4 109.77(12) 3_757 . ?
O5 Cs1 Ge4 27.49(13) . . ?
O12 Cs1 Ge4 72.79(13) . . ?
O16 Cs1 Ge4 27.70(13) . . ?
O17 Cs1 Ge4 103.62(13) . . ?
O18 Cs1 O11 169.4(2) . . ?
O16 Cs1 O11 85.07(19) 3_757 . ?
O7 Cs1 O11 120.35(18) . . ?
O10 Cs1 O11 48.55(17) 1_455 . ?
O1 Cs1 O11 100.15(18) . . ?
O11 Cs1 O11 106.25(15) 3_757 . ?
O5 Cs1 O11 47.93(18) . . ?
O12 Cs1 O11 90.00(17) . . ?
O16 Cs1 O11 44.19(17) . . ?
O17 Cs1 O11 100.64(17) . . ?
Ge4 Cs1 O11 26.66(12) . . ?
O17 Cs2 O14 109.2(2) . 4_565 ?
O17 Cs2 O10 65.1(2) . 1_455 ?
O14 Cs2 O10 164.6(2) 4_565 1_455 ?
O17 Cs2 O12 117.3(2) . 1_455 ?
O14 Cs2 O12 133.2(2) 4_565 1_455 ?
O10 Cs2 O12 53.1(2) 1_455 1_455 ?
O17 Cs2 O2 65.5(2) . 4_566 ?
O14 Cs2 O2 74.7(2) 4_565 4_566 ?
O10 Cs2 O2 113.1(2) 1_455 4_566 ?
O12 Cs2 O2 129.1(2) 1_455 4_566 ?
O17 Cs2 O1 129.6(2) . 1_455 ?
O14 Cs2 O1 79.5(2) 4_565 1_455 ?
O10 Cs2 O1 115.5(2) 1_455 1_455 ?
O12 Cs2 O1 75.2(2) 1_455 1_455 ?
O2 Cs2 O1 69.89(19) 4_566 1_455 ?
O17 Cs2 O6 87.5(2) . 4_565 ?
O14 Cs2 O6 49.7(2) 4_565 4_565 ?
O10 Cs2 O6 114.9(2) 1_455 4_565 ?
O12 Cs2 O6 125.63(19) 1_455 4_565 ?
O2 Cs2 O6 104.94(19) 4_566 4_565 ?
O1 Cs2 O6 126.6(2) 1_455 4_565 ?
O17 Cs2 O5 90.5(2) . . ?
O14 Cs2 O5 99.25(19) 4_565 . ?
O10 Cs2 O5 67.26(19) 1_455 . ?
O12 Cs2 O5 76.34(19) 1_455 . ?
O2 Cs2 O5 150.41(19) 4_566 . ?
O1 Cs2 O5 138.47(18) 1_455 . ?
O6 Cs2 O5 54.55(19) 4_565 . ?
O17 Cs2 O3 165.4(2) . 1_455 ?
O14 Cs2 O3 85.06(19) 4_565 1_455 ?
O10 Cs2 O3 101.92(19) 1_455 1_455 ?
O12 Cs2 O3 49.0(2) 1_455 1_455 ?
O2 Cs2 O3 117.24(18) 4_566 1_455 ?
O1 Cs2 O3 48.01(18) 1_455 1_455 ?
O6 Cs2 O3 104.86(17) 4_565 1_455 ?
O5 Cs2 O3 90.46(17) . 1_455 ?
O17 Cs2 O18 71.3(2) . 1_455 ?
O14 Cs2 O18 115.4(2) 4_565 1_455 ?
O10 Cs2 O18 77.23(19) 1_455 1_455 ?
O12 Cs2 O18 85.13(19) 1_455 1_455 ?
O2 Cs2 O18 45.7(2) 4_566 1_455 ?
O1 Cs2 O18 61.00(19) 1_455 1_455 ?
O6 Cs2 O18 148.75(18) 4_565 1_455 ?
O5 Cs2 O18 144.36(19) . 1_455 ?
O3 Cs2 O18 100.05(18) 1_455 1_455 ?
O17 Cs2 Ge2 96.04(17) . 4_565 ?
O14 Cs2 Ge2 24.88(14) 4_565 4_565 ?
O10 Cs2 Ge2 139.73(15) 1_455 4_565 ?
O12 Cs2 Ge2 137.68(14) 1_455 4_565 ?
O2 Cs2 Ge2 87.00(15) 4_566 4_565 ?
O1 Cs2 Ge2 104.01(15) 1_455 4_565 ?
O6 Cs2 Ge2 25.23(14) 4_565 4_565 ?
O5 Cs2 Ge2 78.27(14) . 4_565 ?
O3 Cs2 Ge2 98.43(14) 1_455 4_565 ?
O18 Cs2 Ge2 132.48(14) 1_455 4_565 ?
O17 Cs2 Cs3 139.48(16) . . ?
O14 Cs2 Cs3 70.46(13) 4_565 . ?
O10 Cs2 Cs3 104.01(13) 1_455 . ?
O12 Cs2 Cs3 71.25(14) 1_455 . ?
O2 Cs2 Cs3 142.66(15) 4_566 . ?
O1 Cs2 Cs3 90.79(13) 1_455 . ?
O6 Cs2 Cs3 60.80(12) 4_565 . ?
O5 Cs2 Cs3 51.37(12) . . ?
O3 Cs2 Cs3 47.51(12) 1_455 . ?
O18 Cs2 Cs3 147.45(13) 1_455 . ?
Ge2 Cs2 Cs3 66.44(3) 4_565 . ?
O1 Cs3 O3 132.6(2) 4_565 1_455 ?
O1 Cs3 O17 86.5(2) 4_565 4_565 ?
O3 Cs3 O17 74.6(2) 1_455 4_565 ?
O1 Cs3 O2 75.4(2) 4_565 . ?
O3 Cs3 O2 151.79(19) 1_455 . ?
O17 Cs3 O2 116.7(2) 4_565 . ?
O1 Cs3 O13 76.7(2) 4_565 . ?
O3 Cs3 O13 106.8(2) 1_455 . ?
O17 Cs3 O13 158.24(19) 4_565 . ?
O2 Cs3 O13 72.6(2) . . ?
O1 Cs3 O5 113.7(2) 4_565 . ?
O3 Cs3 O5 103.4(2) 1_455 . ?
O17 Cs3 O5 149.6(2) 4_565 . ?
O2 Cs3 O5 53.1(2) . . ?
O13 Cs3 O5 52.11(18) . . ?
O1 Cs3 O15 99.1(2) 4_565 1_454 ?
O3 Cs3 O15 51.73(19) 1_455 1_454 ?
O17 Cs3 O15 110.7(2) 4_565 1_454 ?
O2 Cs3 O15 131.6(2) . 1_454 ?
O13 Cs3 O15 59.54(19) . 1_454 ?
O5 Cs3 O15 89.20(19) . 1_454 ?
O1 Cs3 O6 53.5(2) 4_565 1_454 ?
O3 Cs3 O6 81.86(19) 1_455 1_454 ?
O17 Cs3 O6 86.5(2) 4_565 1_454 ?
O2 Cs3 O6 122.84(18) . 1_454 ?
O13 Cs3 O6 72.44(19) . 1_454 ?
O5 Cs3 O6 123.68(19) . 1_454 ?
O15 Cs3 O6 50.19(18) 1_454 1_454 ?
O1 Cs3 O18 62.8(2) 4_565 4_565 ?
O3 Cs3 O18 142.3(2) 1_455 4_565 ?
O17 Cs3 O18 72.5(2) 4_565 4_565 ?
O2 Cs3 O18 45.1(2) . 4_565 ?
O13 Cs3 O18 110.65(19) . 4_565 ?
O5 Cs3 O18 95.93(19) . 4_565 ?
O15 Cs3 O18 161.76(16) 1_454 4_565 ?
O6 Cs3 O18 113.63(18) 1_454 4_565 ?
O1 Cs3 Ge3 125.06(16) 4_565 1_455 ?
O3 Cs3 Ge3 27.37(15) 1_455 1_455 ?
O17 Cs3 Ge3 99.64(16) 4_565 1_455 ?
O2 Cs3 Ge3 140.17(15) . 1_455 ?
O13 Cs3 Ge3 79.44(14) . 1_455 ?
O5 Cs3 Ge3 87.34(14) . 1_455 ?
O15 Cs3 Ge3 27.89(12) 1_454 1_455 ?
O6 Cs3 Ge3 72.35(14) 1_454 1_455 ?
O18 Cs3 Ge3 169.22(13) 4_565 1_455 ?
O1 Cs3 O6 119.6(2) 4_565 4_565 ?
O3 Cs3 O6 106.18(17) 1_455 4_565 ?
O17 Cs3 O6 98.66(19) 4_565 4_565 ?
O2 Cs3 O6 48.56(17) . 4_565 ?
O13 Cs3 O6 101.65(18) . 4_565 ?
O5 Cs3 O6 52.03(18) . 4_565 ?
O15 Cs3 O6 132.62(17) 1_454 4_565 ?
O6 Cs3 O6 171.3(2) 1_454 4_565 ?
O18 Cs3 O6 61.95(17) 4_565 4_565 ?
Ge3 Cs3 O6 113.32(12) 1_455 4_565 ?
O1 Cs3 Ge4 100.11(17) 4_565 . ?
O3 Cs3 Ge4 100.58(16) 1_455 . ?
O17 Cs3 Ge4 173.38(15) 4_565 . ?
O2 Cs3 Ge4 65.55(16) . . ?
O13 Cs3 Ge4 27.16(13) . . ?
O5 Cs3 Ge4 26.32(13) . . ?
O15 Cs3 Ge4 68.40(13) 1_454 . ?
O6 Cs3 Ge4 97.38(14) 1_454 . ?
O18 Cs3 Ge4 110.52(13) 4_565 . ?
Ge3 Cs3 Ge4 76.57(3) 1_455 . ?
O6 Cs3 Ge4 78.19(13) 4_565 . ?
O10 Cs4 O18 87.5(2) 1_455 1_455 ?
O10 Cs4 O11 54.6(2) 1_455 3_657 ?
O18 Cs4 O11 83.4(2) 1_455 3_657 ?
O10 Cs4 O15 78.2(2) 1_455 3_758 ?
O18 Cs4 O15 158.08(19) 1_455 3_758 ?
O11 Cs4 O15 74.79(19) 3_657 3_758 ?
O10 Cs4 O8 138.3(2) 1_455 3_658 ?
O18 Cs4 O8 74.9(2) 1_455 3_658 ?
O11 Cs4 O8 85.47(19) 3_657 3_658 ?
O15 Cs4 O8 105.0(2) 3_758 3_658 ?
O10 Cs4 O7 73.7(2) 1_455 . ?
O18 Cs4 O7 121.9(2) 1_455 . ?
O11 Cs4 O7 121.90(18) 3_657 . ?
O15 Cs4 O7 70.0(2) 3_758 . ?
O8 Cs4 O7 147.32(18) 3_658 . ?
O10 Cs4 O9 113.8(2) 1_455 3_758 ?
O18 Cs4 O9 150.2(2) 1_455 3_758 ?
O11 Cs4 O9 125.6(2) 3_657 3_758 ?
O15 Cs4 O9 51.61(17) 3_758 3_758 ?
O8 Cs4 O9 98.53(19) 3_658 3_758 ?
O7 Cs4 O9 52.2(2) . 3_758 ?
O10 Cs4 O13 101.3(2) 1_455 3_657 ?
O18 Cs4 O13 107.5(2) 1_455 3_657 ?
O11 Cs4 O13 51.76(19) 3_657 3_657 ?
O15 Cs4 O13 60.2(2) 3_758 3_657 ?
O8 Cs4 O13 51.65(18) 3_658 3_657 ?
O7 Cs4 O13 129.7(2) . 3_657 ?
O9 Cs4 O13 89.20(19) 3_758 3_657 ?
O10 Cs4 O17 61.7(2) 1_455 . ?
O18 Cs4 O17 72.7(2) 1_455 . ?
O11 Cs4 O17 112.20(19) 3_657 . ?
O15 Cs4 O17 113.4(2) 3_758 . ?
O8 Cs4 O17 140.6(2) 3_658 . ?
O7 Cs4 O17 49.8(2) . . ?
O9 Cs4 O17 98.4(2) 3_758 . ?
O13 Cs4 O17 162.95(18) 3_657 . ?
O10 Cs4 O8 115.12(19) 1_455 . ?
O18 Cs4 O8 97.91(19) 1_455 . ?
O11 Cs4 O8 169.70(19) 3_657 . ?
O15 Cs4 O8 103.16(17) 3_758 . ?
O8 Cs4 O8 104.76(16) 3_658 . ?
O7 Cs4 O8 48.96(17) . . ?
O9 Cs4 O8 54.98(19) 3_758 . ?
O13 Cs4 O8 136.22(18) 3_657 . ?
O17 Cs4 O8 58.96(18) . . ?
O10 Cs4 Ge1 127.06(15) 1_455 3_658 ?
O18 Cs4 Ge1 97.47(16) 1_455 3_658 ?
O11 Cs4 Ge1 73.55(14) 3_657 3_658 ?
O15 Cs4 Ge1 78.66(15) 3_758 3_658 ?
O8 Cs4 Ge1 26.83(14) 3_658 3_658 ?
O7 Cs4 Ge1 137.72(15) . 3_658 ?
O9 Cs4 Ge1 86.19(14) 3_758 3_658 ?
O13 Cs4 Ge1 27.23(12) 3_657 3_658 ?
O17 Cs4 Ge1 167.42(14) . 3_658 ?
O8 Cs4 Ge1 116.23(12) . 3_658 ?
O10 Cs4 Ge2 100.80(16) 1_455 3_758 ?
O18 Cs4 Ge2 171.34(15) 1_455 3_758 ?
O11 Cs4 Ge2 99.33(15) 3_657 3_758 ?
O15 Cs4 Ge2 26.66(12) 3_758 3_758 ?
O8 Cs4 Ge2 97.00(14) 3_658 3_758 ?
O7 Cs4 Ge2 63.56(15) . 3_758 ?
O9 Cs4 Ge2 26.27(13) 3_758 3_758 ?
O13 Cs4 Ge2 68.70(14) 3_657 3_758 ?
O17 Cs4 Ge2 113.30(14) . 3_758 ?
O8 Cs4 Ge2 80.89(13) . 3_758 ?
Ge1 Cs4 Ge2 75.61(3) 3_658 3_758 ?
U1 O1 Cs3 120.1(4) . 4_666 ?
U1 O1 Cs1 116.5(3) . . ?
Cs3 O1 Cs1 100.9(2) 4_666 . ?
U1 O1 Cs2 115.1(3) . 1_655 ?
Cs3 O1 Cs2 108.4(2) 4_666 1_655 ?
Cs1 O1 Cs2 91.5(2) . 1_655 ?
U1 O2 Cs3 108.6(3) . . ?
U1 O2 Cs2 140.3(4) . 4_665 ?
Cs3 O2 Cs2 105.9(2) . 4_665 ?
Ge3 O3 U1 133.7(4) . . ?
Ge3 O3 Cs3 98.0(3) . 1_655 ?
U1 O3 Cs3 128.1(3) . 1_655 ?
Ge3 O3 Cs2 92.3(3) . 1_655 ?
U1 O3 Cs2 95.9(2) . 1_655 ?
Cs3 O3 Cs2 73.76(16) 1_655 1_655 ?
Ge1 O4 U1 146.4(4) . 4_566 ?
Ge4 O5 U1 131.9(4) . . ?
Ge4 O5 Cs3 96.1(3) . . ?
U1 O5 Cs3 93.9(3) . . ?
Ge4 O5 Cs1 87.6(3) . . ?
U1 O5 Cs1 97.1(2) . . ?
Cs3 O5 Cs1 161.6(3) . . ?
Ge4 O5 Cs2 123.0(4) . . ?
U1 O5 Cs2 104.9(3) . . ?
Cs3 O5 Cs2 73.17(16) . . ?
Cs1 O5 Cs2 89.68(17) . . ?
Ge2 O6 U1 150.6(5) . 4_666 ?
Ge2 O6 Cs2 98.5(3) . 4_666 ?
U1 O6 Cs2 108.9(3) 4_666 4_666 ?
Ge2 O6 Cs3 98.5(3) . 1_656 ?
U1 O6 Cs3 93.6(2) 4_666 1_656 ?
Cs2 O6 Cs3 86.71(18) 4_666 1_656 ?
Ge2 O6 Cs3 99.1(3) . 4_666 ?
U1 O6 Cs3 82.0(2) 4_666 4_666 ?
Cs2 O6 Cs3 68.17(14) 4_666 4_666 ?
Cs3 O6 Cs3 151.1(3) 1_656 4_666 ?
U2 O7 Cs1 148.8(4) . . ?
U2 O7 Cs4 105.1(3) . . ?
Cs1 O7 Cs4 104.6(2) . . ?
Ge1 O8 U2 136.4(4) . . ?
Ge1 O8 Cs4 97.1(3) . 3_658 ?
U2 O8 Cs4 124.5(3) . 3_658 ?
Ge1 O8 Cs4 120.2(3) . . ?
U2 O8 Cs4 86.0(2) . . ?
Cs4 O8 Cs4 75.24(16) 3_658 . ?
Ge2 O9 U2 132.3(4) . . ?
Ge2 O9 Cs4 96.0(3) . 3_758 ?
U2 O9 Cs4 92.7(3) . 3_758 ?
U3 O10 Cs4 114.5(3) . 1_655 ?
U3 O10 Cs1 120.0(3) . 1_655 ?
Cs4 O10 Cs1 107.7(2) 1_655 1_655 ?
U3 O10 Cs2 114.5(3) . 1_655 ?
Cs4 O10 Cs2 98.0(2) 1_655 1_655 ?
Cs1 O10 Cs2 99.0(2) 1_655 1_655 ?
Ge4 O11 U3 143.9(4) . 1_455 ?
Ge4 O11 Cs4 102.6(3) . 3_657 ?
U3 O11 Cs4 99.2(3) 1_455 3_657 ?
Ge4 O11 Cs1 97.0(3) . 3_757 ?
U3 O11 Cs1 110.4(3) 1_455 3_757 ?
Cs4 O11 Cs1 92.67(19) 3_657 3_757 ?
Ge4 O11 Cs1 75.9(2) . . ?
U3 O11 Cs1 89.4(2) 1_455 . ?
Cs4 O11 Cs1 165.9(2) 3_657 . ?
Cs1 O11 Cs1 73.75(15) 3_757 . ?
Ge3 O12 U3 146.6(4) . . ?
Ge3 O12 Cs2 107.4(4) . 1_655 ?
U3 O12 Cs2 102.3(3) . 1_655 ?
Ge3 O12 Cs1 92.6(3) . . ?
U3 O12 Cs1 104.1(3) . . ?
Cs2 O12 Cs1 86.87(18) 1_655 . ?
Ge1 O13 Ge4 127.7(5) 1_554 . ?
Ge1 O13 Cs3 125.0(4) 1_554 . ?
Ge4 O13 Cs3 96.8(3) . . ?
Ge1 O13 Cs4 91.1(3) 1_554 3_657 ?
Ge4 O13 Cs4 94.1(3) . 3_657 ?
Cs3 O13 Cs4 119.3(2) . 3_657 ?
Ge1 O14 Ge2 132.3(5) . . ?
Ge1 O14 Cs2 119.6(4) . 4_666 ?
Ge2 O14 Cs2 105.8(3) . 4_666 ?
Ge3 O15 Ge2 126.0(4) 1_556 . ?
Ge3 O15 Cs4 122.3(4) 1_556 3_758 ?
Ge2 O15 Cs4 99.9(3) . 3_758 ?
Ge3 O15 Cs3 88.3(3) 1_556 1_656 ?
Ge2 O15 Cs3 98.1(3) . 1_656 ?
Cs4 O15 Cs3 120.7(2) 3_758 1_656 ?
Ge3 O16 Ge4 131.1(5) . . ?
Ge3 O16 Cs1 119.1(4) . 3_757 ?
Ge4 O16 Cs1 106.7(4) . 3_757 ?
Ge3 O16 Cs1 90.6(3) . . ?
Ge4 O16 Cs1 81.3(3) . . ?
Cs1 O16 Cs1 79.78(18) 3_757 . ?
Cs2 O17 Cs3 96.7(2) . 4_666 ?
Cs2 O17 Cs4 91.5(2) . . ?
Cs3 O17 Cs4 170.8(3) 4_666 . ?
Cs2 O17 Cs1 90.58(19) . . ?
Cs3 O17 Cs1 87.0(2) 4_666 . ?
Cs4 O17 Cs1 88.6(2) . . ?
Cs1 O18 Cs4 99.8(2) . 1_655 ?
Cs1 O18 Cs2 87.97(19) . 1_655 ?
Cs4 O18 Cs2 88.2(2) 1_655 1_655 ?
Cs1 O18 Cs3 88.3(2) . 4_666 ?
Cs4 O18 Cs3 170.5(3) 1_655 4_666 ?
Cs2 O18 Cs3 87.26(19) 1_655 4_666 ?

loop_
_geom_bond_atom_site_label_1
_geom_bond_atom_site_label_2
_geom_bond_distance
_geom_bond_site_symmetry_2
_geom_bond_publ_flag
U1 O1 1.820(8) . ?
U1 O2 1.828(7) . ?
U1 O3 2.204(8) . ?
U1 O6 2.223(8) 4_565 ?
U1 O4 2.230(8) 4_665 ?
U1 O5 2.264(8) . ?
U1 Cs3 4.1230(9) . ?
U1 Cs3 4.1746(9) 4_666 ?
U1 Cs1 4.3062(10) . ?
U1 Cs2 4.4055(10) 1_655 ?
U1 Cs2 4.6104(10) . ?
U1 Cs2 4.7670(9) 4_665 ?
U2 O7 1.817(7) 3_758 ?
U2 O7 1.817(7) . ?
U2 O8 2.219(8) 3_758 ?
U2 O8 2.219(8) . ?
U2 O9 2.256(8) . ?
U2 O9 2.256(8) 3_758 ?
U2 Cs4 4.1020(8) 3_758 ?
U2 Cs4 4.1020(8) . ?
U2 Cs1 4.7729(8) 3_758 ?
U2 Cs1 4.7729(8) . ?
U2 Cs4 4.8164(8) 1_655 ?
U2 Cs4 4.8164(8) 3_658 ?
U3 O10 1.809(8) . ?
U3 O10 1.809(8) 3_857 ?
U3 O12 2.239(8) 3_857 ?
U3 O12 2.239(8) . ?
U3 O11 2.243(7) 3_757 ?
U3 O11 2.243(7) 1_655 ?
U3 Cs4 4.1564(7) 3_757 ?
U3 Cs4 4.1564(8) 1_655 ?
U3 Cs2 4.2837(9) 3_757 ?
U3 Cs2 4.2837(9) 1_655 ?
U3 Cs1 4.3639(9) 1_655 ?
U3 Cs1 4.3639(9) 3_757 ?
Ge1 O4 1.718(8) . ?
Ge1 O14 1.737(8) . ?
Ge1 O8 1.741(8) . ?
Ge1 O13 1.751(7) 1_556 ?
Ge1 Cs4 3.8271(16) 3_658 ?
Ge1 Cs2 4.3007(16) 4_666 ?
Ge2 O6 1.732(8) . ?
Ge2 O9 1.739(8) . ?
Ge2 O14 1.757(8) . ?
Ge2 O15 1.779(7) . ?
Ge2 Cs4 3.9066(16) 3_758 ?
Ge2 Cs2 4.0198(16) 4_666 ?
Ge2 Cs3 4.0348(15) 1_656 ?
Ge3 O12 1.708(8) . ?
Ge3 O3 1.748(8) . ?
Ge3 O16 1.757(8) . ?
Ge3 O15 1.762(7) 1_554 ?
Ge3 Cs3 3.7651(16) 1_655 ?
Ge3 Cs1 4.0048(15) . ?
Ge3 Cs2 4.0601(15) 1_655 ?
Ge3 Cs1 4.2106(16) 3_757 ?
Ge4 O5 1.730(8) . ?
Ge4 O11 1.732(8) . ?
Ge4 O16 1.761(8) . ?
Ge4 O13 1.784(7) . ?
Ge4 Cs1 3.7445(15) . ?
Ge4 Cs3 3.8802(16) . ?
Ge4 Cs4 3.9225(15) 3_657 ?
Ge4 Cs1 3.9513(16) 3_757 ?
Cs1 O18 3.018(8) . ?
Cs1 O16 3.066(9) 3_757 ?
Cs1 O7 3.126(7) . ?
Cs1 O10 3.169(8) 1_455 ?
Cs1 O1 3.174(9) . ?
Cs1 O11 3.345(8) 3_757 ?
Cs1 O5 3.395(8) . ?
Cs1 O12 3.545(8) . ?
Cs1 O16 3.582(7) . ?
Cs1 O17 3.700(8) . ?
Cs1 O11 3.768(7) . ?
Cs2 O17 3.090(8) . ?
Cs2 O14 3.169(9) 4_565 ?
Cs2 O10 3.203(8) 1_455 ?
Cs2 O12 3.208(8) 1_455 ?
Cs2 O2 3.215(7) 4_566 ?
Cs2 O1 3.314(8) 1_455 ?
Cs2 O6 3.382(8) 4_565 ?
Cs2 O5 3.475(8) . ?
Cs2 O3 3.595(8) 1_455 ?
Cs2 O18 3.645(8) 1_455 ?
Cs2 Ge2 4.0198(16) 4_565 ?
Cs2 Cs3 4.0379(11) . ?
Cs3 O1 2.954(8) 4_565 ?
Cs3 O3 3.101(8) 1_455 ?
Cs3 O17 3.137(9) 4_565 ?
Cs3 O2 3.157(8) . ?
Cs3 O13 3.242(8) . ?
Cs3 O5 3.295(8) . ?
Cs3 O15 3.379(8) 1_454 ?
Cs3 O6 3.396(7) 1_454 ?
Cs3 O18 3.726(9) 4_565 ?
Cs3 Ge3 3.7651(16) 1_455 ?
Cs3 O6 3.797(7) 4_565 ?
Cs4 O10 3.066(7) 1_455 ?
Cs4 O18 3.134(9) 1_455 ?
Cs4 O11 3.161(7) 3_657 ?
Cs4 O15 3.185(8) 3_758 ?
Cs4 O8 3.200(8) 3_658 ?
Cs4 O7 3.236(8) . ?
Cs4 O9 3.321(8) 3_758 ?
Cs4 O13 3.368(8) 3_657 ?
Cs4 O17 3.507(9) . ?
Cs4 O8 3.610(7) . ?
Cs4 Ge1 3.8271(16) 3_658 ?
Cs4 Ge2 3.9066(16) 3_758 ?
O1 Cs3 2.954(8) 4_666 ?
O1 Cs2 3.314(8) 1_655 ?
O2 Cs2 3.215(7) 4_665 ?
O3 Cs3 3.101(8) 1_655 ?
O3 Cs2 3.595(8) 1_655 ?
O4 U1 2.230(8) 4_566 ?
O6 U1 2.223(8) 4_666 ?
O6 Cs2 3.382(8) 4_666 ?
O6 Cs3 3.396(7) 1_656 ?
O6 Cs3 3.797(7) 4_666 ?
O8 Cs4 3.200(8) 3_658 ?
O9 Cs4 3.321(8) 3_758 ?
O10 Cs4 3.066(7) 1_655 ?
O10 Cs1 3.169(8) 1_655 ?
O10 Cs2 3.203(8) 1_655 ?
O11 U3 2.243(7) 1_455 ?
O11 Cs4 3.161(7) 3_657 ?
O11 Cs1 3.345(8) 3_757 ?
O12 Cs2 3.208(8) 1_655 ?
O13 Ge1 1.751(7) 1_554 ?
O13 Cs4 3.368(8) 3_657 ?
O14 Cs2 3.169(9) 4_666 ?
O15 Ge3 1.762(7) 1_556 ?
O15 Cs4 3.185(8) 3_758 ?
O15 Cs3 3.379(8) 1_656 ?
O16 Cs1 3.066(9) 3_757 ?
O17 Cs3 3.137(9) 4_666 ?
O18 Cs4 3.134(9) 1_655 ?
O18 Cs2 3.645(8) 1_655 ?
O18 Cs3 3.726(9) 4_666 ?
